data_7204782
loop_
_publ_author_name
'Dan, Meenakshi'
'Behera, J. N.'
'Rao, C. N. R.'

_publ_section_title
;
 Organically templated rare earth sulfates with three-dimensional and
 layered structuresElectronic supplementary information (ESI)
 available: Tables S1?S6. See
 http://www.rsc.org/suppdata/jm/b3/b314663d/
;
_journal_issue 8
_journal_name_full 'Journal of Materials Chemistry'
_journal_page_first 1257
_journal_paper_doi 10.1039/b314663d
_journal_volume 14
_journal_year 2004
_chemical_formula_sum 'C4 H16 N2 Nd2 O18 S4'
_chemical_formula_weight 796.91
_chemical_name_systematic
;
?
;
_space_group_IT_number 2
_symmetry_cell_setting triclinic
_symmetry_space_group_name_Hall '-P 1'
_symmetry_space_group_name_H-M 'P -1'
_atom_sites_solution_hydrogens geom
_atom_sites_solution_primary direct
_atom_sites_solution_secondary difmap
_audit_creation_method SHELXL
_cell_angle_alpha 90.8460(10)
_cell_angle_beta 100.5770(10)
_cell_angle_gamma 102.4460(10)
_cell_formula_units_Z 2
_cell_length_a 6.6210(4)
_cell_length_b 11.7941(6)
_cell_length_c 12.2064(7)
_cell_measurement_temperature 293(2)
_cell_volume 913.50(9)
_computing_structure_refinement 'SHELXL-93 (Sheldrick, 1993)'
_computing_structure_solution 'SHELXS-86 (Sheldrick, 1990)'
_diffrn_ambient_temperature 293(2)
_diffrn_radiation_monochromator graphite
_diffrn_radiation_source 'fine-focus sealed tube'
_diffrn_radiation_type MoK\a
_diffrn_radiation_wavelength 0.71073
_diffrn_reflns_av_R_equivalents 0.0404
_diffrn_reflns_av_sigmaI/netI 0.0588
_diffrn_reflns_limit_h_max 7
_diffrn_reflns_limit_h_min -6
_diffrn_reflns_limit_k_max 13
_diffrn_reflns_limit_k_min -13
_diffrn_reflns_limit_l_max 13
_diffrn_reflns_limit_l_min -13
_diffrn_reflns_number 5524
_diffrn_reflns_theta_max 23.25
_diffrn_reflns_theta_min 1.70
_exptl_absorpt_coefficient_mu 6.176
_exptl_absorpt_correction_T_max 1.000000
_exptl_absorpt_correction_T_min 0.575331
_exptl_absorpt_correction_type SADABS
_exptl_crystal_colour 'faint pink'
_exptl_crystal_density_diffrn 2.897
_exptl_crystal_description rod
_exptl_crystal_F_000 764
_exptl_crystal_size_max 0.35
_exptl_crystal_size_mid 0.2
_exptl_crystal_size_min 0.18
_refine_diff_density_max 1.012
_refine_diff_density_min -1.357
_refine_diff_density_rms 0.187
_refine_ls_extinction_method none
_refine_ls_goodness_of_fit_all 0.976
_refine_ls_goodness_of_fit_obs 1.037
_refine_ls_matrix_type full
_refine_ls_number_parameters 287
_refine_ls_number_reflns 2611
_refine_ls_number_restraints 0
_refine_ls_restrained_S_all 0.976
_refine_ls_restrained_S_obs 1.037
_refine_ls_R_factor_all 0.0345
_refine_ls_R_factor_obs 0.0283
_refine_ls_shift/esd_max 0.311
_refine_ls_shift/esd_mean 0.011
_refine_ls_structure_factor_coef Fsqd
_refine_ls_weighting_details 'w=1/[\s^2^(Fo^2^)+(0.0221P)^2^+0.0000P] where P=(Fo^2^+2Fc^2^)/3'
_refine_ls_weighting_scheme calc
_refine_ls_wR_factor_all 0.0679
_refine_ls_wR_factor_obs 0.0660
_reflns_number_observed 2229
_reflns_number_total 2611
_reflns_observed_criterion >2sigma(I)
_cod_data_source_file b314663d.txt
_cod_data_source_block Phase_II
_cod_depositor_comments
;
The following automatic conversions were performed:
'_symmetry_cell_setting' value 'Triclinic' changed to 'triclinic'
according to '/home/saulius/struct/CIF-dictionaries/cif_core.dic'
dictionary named 'cif_core.dic' version 2.4.1 from 2010-06-29.

Automatic conversion script
Id: cif_fix_enum 1527 2010-12-29 10:47:43Z saulius 

The following automatic conversions were performed:

'_refine_ls_weighting_scheme' value 'calc
w=1/[\s^2^(Fo^2^)+(0.0221P)^2^+0.0000P] where P=(Fo^2^+2Fc^2^)/3' was
changed to 'calc'. New tag '_refine_ls_weighting_details' was
created. The value of the new tag was set to
'w=1/[\s^2^(Fo^2^)+(0.0221P)^2^+0.0000P] where P=(Fo^2^+2Fc^2^)/3'.

Automatic conversion script
Id: cif_fix_values 3143 2015-03-26 13:38:13Z robertas 
;
_cod_original_sg_symbol_H-M P-1
_cod_database_code 7204782

loop_
_symmetry_equiv_pos_as_xyz
'x, y, z'
'-x, -y, -z'

loop_
_atom_site_aniso_label
_atom_site_aniso_U_11
_atom_site_aniso_U_22
_atom_site_aniso_U_33
_atom_site_aniso_U_23
_atom_site_aniso_U_13
_atom_site_aniso_U_12
Nd1 0.0088(2) 0.0100(2) 0.0098(2) 0.00004(15) 0.0038(2) 0.0016(2)
Nd2 0.0080(2) 0.0103(2) 0.0105(2) -0.00005(15) 0.00291(15) 0.0006(2)
S1 0.0107(9) 0.0136(10) 0.0119(8) -0.0011(7) 0.0046(7) 0.0035(7)
S2 0.0150(10) 0.0106(9) 0.0113(8) -0.0006(7) 0.0042(7) 0.0016(8)
S3 0.0097(9) 0.0113(9) 0.0129(8) 0.0005(7) 0.0036(7) 0.0037(7)
S4 0.0137(10) 0.0118(9) 0.0133(8) 0.0031(7) 0.0054(7) 0.0033(7)
O1 0.010(3) 0.020(3) 0.021(3) -0.003(2) 0.002(2) 0.002(2)
O2 0.011(3) 0.014(3) 0.015(2) 0.002(2) 0.005(2) 0.008(2)
O3 0.026(3) 0.012(3) 0.014(2) 0.008(2) 0.005(2) 0.002(2)
O4 0.019(3) 0.027(3) 0.020(3) -0.007(2) 0.008(2) -0.002(3)
O5 0.019(3) 0.020(3) 0.017(2) 0.009(2) 0.011(2) 0.009(2)
O6 0.012(3) 0.018(3) 0.017(2) -0.005(2) 0.002(2) 0.000(2)
O7 0.015(3) 0.016(3) 0.020(2) -0.005(2) 0.006(2) 0.005(2)
O8 0.025(3) 0.020(3) 0.012(2) 0.000(2) 0.004(2) 0.006(2)
O9 0.009(3) 0.045(4) 0.027(3) 0.000(2) 0.003(2) 0.006(2)
O10 0.017(3) 0.015(3) 0.015(2) 0.000(2) 0.003(2) 0.002(2)
O11 0.012(3) 0.009(3) 0.023(3) -0.003(2) 0.009(2) 0.001(2)
O12 0.023(3) 0.013(3) 0.010(2) 0.002(2) 0.003(2) 0.004(2)
O13 0.010(3) 0.022(3) 0.019(2) 0.007(2) 0.007(2) 0.006(2)
O14 0.018(3) 0.015(3) 0.036(3) 0.001(2) 0.012(2) 0.000(2)
O15 0.020(3) 0.018(3) 0.024(3) 0.002(2) 0.011(3) 0.006(3)
O16 0.018(3) 0.022(3) 0.019(2) 0.008(2) 0.010(2) 0.010(2)
O17 0.032(3) 0.043(3) 0.014(2) 0.004(2) 0.011(2) 0.016(3)
O18 0.016(3) 0.012(3) 0.024(3) -0.004(2) 0.007(2) 0.004(2)
N1 0.030(4) 0.018(4) 0.014(3) 0.003(3) 0.008(3) 0.003(3)
N2 0.053(6) 0.113(8) 0.031(4) 0.021(5) 0.024(4) 0.047(6)
C1 0.032(5) 0.024(5) 0.038(5) 0.010(4) 0.020(4) 0.012(4)
C2 0.027(5) 0.026(5) 0.026(4) 0.015(4) 0.004(4) 0.004(4)
C3 0.007(5) 0.106(9) 0.048(6) 0.058(6) 0.007(4) -0.001(5)
C4 0.071(8) 0.015(5) 0.061(7) -0.017(5) -0.046(6) 0.019(5)

loop_
_atom_site_label
_atom_site_type_symbol
_atom_site_fract_x
_atom_site_fract_y
_atom_site_fract_z
_atom_site_U_iso_or_equiv
_atom_site_thermal_displace_type
_atom_site_occupancy
_atom_site_calc_flag
_atom_site_refinement_flags
_atom_site_disorder_group
Nd1 Nd 0.34661(5) 0.42056(3) 0.12960(3) 0.00938(13) Uani 1 d . .
Nd2 Nd 0.73274(5) 0.86706(3) 0.44785(3) 0.00967(13) Uani 1 d . .
S1 S 1.1599(3) 0.88028(15) 0.35798(13) 0.0116(4) Uani 1 d . .
S2 S 0.5331(3) 0.65708(14) 0.27418(13) 0.0123(4) Uani 1 d . .
S3 S 0.7627(3) 0.35265(14) 0.07308(13) 0.0109(4) Uani 1 d . .
S4 S 0.2641(3) 0.24731(15) 0.31931(13) 0.0124(4) Uani 1 d . .
O1 O 0.9763(7) 0.4161(4) 0.1223(4) 0.0175(11) Uani 1 d . .
O2 O 0.6443(7) 0.4353(4) 0.0114(3) 0.0124(10) Uani 1 d . .
O3 O 0.3525(8) 0.3751(4) 0.3266(4) 0.0172(11) Uani 1 d . .
O4 O 0.1796(10) 0.2974(5) -0.0417(4) 0.0227(13) Uani 1 d . .
O5 O 0.6394(7) 0.3119(4) 0.1599(4) 0.0167(11) Uani 1 d . .
O6 O 0.3091(7) 0.6012(4) 0.2349(4) 0.0162(11) Uani 1 d . .
O7 O 0.6514(7) 0.5855(4) 0.2213(4) 0.0165(11) Uani 1 d . .
O8 O 0.1973(7) 0.2125(4) 0.1999(4) 0.0188(11) Uani 1 d . .
O9 O 1.3738(7) 0.8838(5) 0.4196(4) 0.0269(13) Uani 1 d . .
O10 O 0.5862(7) 0.7805(4) 0.2469(4) 0.0162(11) Uani 1 d . .
O11 O 1.0841(7) 0.9777(4) 0.4101(4) 0.0142(11) Uani 1 d . .
O12 O 0.5896(7) 0.6565(4) 0.3984(3) 0.0154(11) Uani 1 d . .
O13 O 0.4235(7) 0.1871(4) 0.3801(4) 0.0160(11) Uani 1 d . .
O14 O 1.0099(7) 0.7760(4) 0.3816(4) 0.0222(12) Uani 1 d . .
O15 O 0.6977(10) 1.0473(5) 0.3380(4) 0.0196(13) Uani 1 d . .
O16 O 0.0876(7) 0.2203(4) 0.3811(4) 0.0177(11) Uani 1 d . .
O17 O 1.1553(8) 0.8951(5) 0.2408(4) 0.0273(13) Uani 1 d . .
O18 O 0.7700(7) 0.2563(4) -0.0017(4) 0.0169(11) Uani 1 d . .
N1 N 0.5264(9) 0.0453(5) -0.1047(4) 0.0202(14) Uani 1 d . .
H12 H 0.5868(9) 0.1204(5) -0.0842(4) 0.024 Uiso 1 calc R .
H11 H 0.5130(9) 0.0363(5) -0.1792(4) 0.024 Uiso 1 calc R .
N2 N 1.0321(13) 0.5286(9) 0.3927(6) 0.059(3) Uani 1 d . .
H10 H 1.0762(13) 0.5140(9) 0.3295(6) 0.071 Uiso 1 calc R .
H9 H 0.9787(13) 0.5926(9) 0.3846(6) 0.071 Uiso 1 calc R .
C1 C 0.6664(13) -0.0289(7) -0.0501(6) 0.028(2) Uani 1 d . .
H8 H 0.8047(13) -0.0053(7) -0.0692(6) 0.034 Uiso 1 calc R .
H7 H 0.6086(13) -0.1095(7) -0.0764(6) 0.034 Uiso 1 calc R .
C2 C 0.3147(12) 0.0173(7) -0.0756(6) 0.027(2) Uani 1 d . .
H6 H 0.2437(12) -0.0615(7) -0.1028(6) 0.032 Uiso 1 calc R .
H5 H 0.2314(12) 0.0697(7) -0.1110(6) 0.032 Uiso 1 calc R .
C3 C 1.2067(13) 0.5477(10) 0.4857(7) 0.055(3) Uani 1 d . .
H4 H 1.3156(13) 0.6129(10) 0.4730(7) 0.066 Uiso 1 calc R .
H3 H 1.2663(13) 0.4793(10) 0.4934(7) 0.066 Uiso 1 calc R .
C4 C 0.8672(17) 0.4283(7) 0.4128(8) 0.056(3) Uani 1 d . .
H2 H 0.7501(17) 0.4142(7) 0.3499(8) 0.067 Uiso 1 calc R .
H1 H 0.9244(17) 0.3591(7) 0.4203(8) 0.067 Uiso 1 calc R .
H15 H 0.6315(117) 1.0797(62) 0.3634(59) 0.012(23) Uiso 1 d . .
H14 H 0.7798(137) 1.1010(77) 0.3223(71) 0.035(30) Uiso 1 d . .
H13 H 0.1932(154) 0.3229(85) -0.1145(90) 0.066(34) Uiso 1 d . .
H16 H 0.0618(198) 0.2930(112) -0.0441(108) 0.120(56) Uiso 1 d . .

loop_
_atom_type_symbol
_atom_type_description
_atom_type_scat_dispersion_real
_atom_type_scat_dispersion_imag
_atom_type_scat_source
C C 0.0033 0.0016 'International Tables Vol C Tables 4.2.6.8 and 6.1.1.4'
H H 0.0000 0.0000 'International Tables Vol C Tables 4.2.6.8 and 6.1.1.4'
N N 0.0061 0.0033 'International Tables Vol C Tables 4.2.6.8 and 6.1.1.4'
O O 0.0106 0.0060 'International Tables Vol C Tables 4.2.6.8 and 6.1.1.4'
S S 0.1246 0.1234 'International Tables Vol C Tables 4.2.6.8 and 6.1.1.4'
Nd Nd -0.1943 3.0179 'International Tables Vol C Tables 4.2.6.8 and 6.1.1.4'

loop_
_geom_angle_atom_site_label_1
_geom_angle_atom_site_label_2
_geom_angle_atom_site_label_3
_geom_angle
_geom_angle_site_symmetry_1
_geom_angle_site_symmetry_3
_geom_angle_publ_flag
O1 Nd1 O2 89.6(2) 1_455 2_665 ?
O1 Nd1 O4 78.1(2) 1_455 . ?
O2 Nd1 O4 78.7(2) 2_665 . ?
O1 Nd1 O3 85.0(2) 1_455 . ?
O2 Nd1 O3 148.86(14) 2_665 . ?
O4 Nd1 O3 129.5(2) . . ?
O1 Nd1 O5 147.8(2) 1_455 . ?
O2 Nd1 O5 117.38(14) 2_665 . ?
O4 Nd1 O5 89.7(2) . . ?
O3 Nd1 O5 80.02(15) . . ?
O1 Nd1 O6 70.34(14) 1_455 . ?
O2 Nd1 O6 77.12(14) 2_665 . ?
O4 Nd1 O6 140.0(2) . . ?
O3 Nd1 O6 72.18(15) . . ?
O5 Nd1 O6 129.83(14) . . ?
O1 Nd1 O7 125.05(14) 1_455 . ?
O2 Nd1 O7 77.15(15) 2_665 . ?
O4 Nd1 O7 146.0(2) . . ?
O3 Nd1 O7 81.01(15) . . ?
O5 Nd1 O7 80.60(15) . . ?
O6 Nd1 O7 54.76(14) . . ?
O1 Nd1 O2 144.93(14) 1_455 . ?
O2 Nd1 O2 63.5(2) 2_665 . ?
O4 Nd1 O2 74.9(2) . . ?
O3 Nd1 O2 129.68(15) . . ?
O5 Nd1 O2 54.07(14) . . ?
O6 Nd1 O2 120.05(14) . . ?
O7 Nd1 O2 72.96(13) . . ?
O1 Nd1 O8 76.2(2) 1_455 . ?
O2 Nd1 O8 152.05(14) 2_665 . ?
O4 Nd1 O8 74.9(2) . . ?
O3 Nd1 O8 54.87(14) . . ?
O5 Nd1 O8 71.83(15) . . ?
O6 Nd1 O8 118.76(14) . . ?
O7 Nd1 O8 130.68(15) . . ?
O2 Nd1 O8 116.92(14) . . ?
O1 Nd1 S4 81.09(12) 1_455 . ?
O2 Nd1 S4 170.08(10) 2_665 . ?
O4 Nd1 S4 102.49(15) . . ?
O3 Nd1 S4 27.38(11) . . ?
O5 Nd1 S4 72.54(11) . . ?
O6 Nd1 S4 96.41(11) . . ?
O7 Nd1 S4 105.45(11) . . ?
O2 Nd1 S4 126.38(10) . . ?
O8 Nd1 S4 27.58(10) . . ?
O1 Nd1 S2 97.67(11) 1_455 . ?
O2 Nd1 S2 77.35(10) 2_665 . ?
O4 Nd1 S2 155.70(14) . . ?
O3 Nd1 S2 73.05(11) . . ?
O5 Nd1 S2 104.89(11) . . ?
O6 Nd1 S2 27.34(10) . . ?
O7 Nd1 S2 27.54(10) . . ?
O2 Nd1 S2 97.72(10) . . ?
O8 Nd1 S2 127.80(10) . . ?
S4 Nd1 S2 100.43(4) . . ?
O1 Nd1 S3 159.55(10) 1_455 . ?
O2 Nd1 S3 90.96(10) 2_665 . ?
O4 Nd1 S3 81.94(15) . . ?
O3 Nd1 S3 104.50(12) . . ?
O5 Nd1 S3 26.50(10) . . ?
O6 Nd1 S3 129.58(11) . . ?
O7 Nd1 S3 74.87(10) . . ?
O2 Nd1 S3 27.58(10) . . ?
O8 Nd1 S3 94.28(10) . . ?
S4 Nd1 S3 98.97(4) . . ?
S2 Nd1 S3 102.39(4) . . ?
O9 Nd2 O11 103.8(2) 1_455 2_776 ?
O9 Nd2 O12 86.1(2) 1_455 . ?
O11 Nd2 O12 148.78(15) 2_776 . ?
O9 Nd2 O11 139.2(2) 1_455 . ?
O11 Nd2 O11 66.4(2) 2_776 . ?
O12 Nd2 O11 123.61(14) . . ?
O9 Nd2 O13 69.1(2) 1_455 2_666 ?
O11 Nd2 O13 74.94(14) 2_776 2_666 ?
O12 Nd2 O13 81.44(14) . 2_666 ?
O11 Nd2 O13 135.95(14) . 2_666 ?
O9 Nd2 O16 123.4(2) 1_455 2_666 ?
O11 Nd2 O16 70.35(15) 2_776 2_666 ?
O12 Nd2 O16 79.44(15) . 2_666 ?
O11 Nd2 O16 91.74(15) . 2_666 ?
O13 Nd2 O16 54.78(14) 2_666 2_666 ?
O9 Nd2 O14 147.6(2) 1_455 . ?
O11 Nd2 O14 108.02(15) 2_776 . ?
O12 Nd2 O14 69.7(2) . . ?
O11 Nd2 O14 54.44(14) . . ?
O13 Nd2 O14 125.1(2) 2_666 . ?
O16 Nd2 O14 74.20(15) 2_666 . ?
O9 Nd2 O15 71.4(2) 1_455 . ?
O11 Nd2 O15 79.2(2) 2_776 . ?
O12 Nd2 O15 131.7(2) . . ?
O11 Nd2 O15 67.9(2) . . ?
O13 Nd2 O15 125.1(2) 2_666 . ?
O16 Nd2 O15 148.4(2) 2_666 . ?
O14 Nd2 O15 108.7(2) . . ?
O9 Nd2 O10 77.4(2) 1_455 . ?
O11 Nd2 O10 154.68(15) 2_776 . ?
O12 Nd2 O10 55.99(14) . . ?
O11 Nd2 O10 95.88(14) . . ?
O13 Nd2 O10 127.09(15) 2_666 . ?
O16 Nd2 O10 130.60(15) 2_666 . ?
O14 Nd2 O10 71.33(15) . . ?
O15 Nd2 O10 77.3(2) . . ?
O9 Nd2 S2 81.10(12) 1_455 . ?
O11 Nd2 S2 174.64(11) 2_776 . ?
O12 Nd2 S2 28.00(10) . . ?
O11 Nd2 S2 111.45(10) . . ?
O13 Nd2 S2 105.15(11) 2_666 . ?
O16 Nd2 S2 105.19(11) 2_666 . ?
O14 Nd2 S2 67.40(11) . . ?
O15 Nd2 S2 104.71(12) . . ?
O10 Nd2 S2 27.99(11) . . ?
O9 Nd2 S4 95.80(13) 1_455 2_666 ?
O11 Nd2 S4 73.91(11) 2_776 2_666 ?
O12 Nd2 S4 75.68(10) . 2_666 ?
O11 Nd2 S4 116.89(11) . 2_666 ?
O13 Nd2 S4 27.63(10) 2_666 2_666 ?
O16 Nd2 S4 27.57(10) 2_666 2_666 ?
O14 Nd2 S4 98.51(12) . 2_666 ?
O15 Nd2 S4 146.48(13) . 2_666 ?
O10 Nd2 S4 131.39(11) . 2_666 ?
S2 Nd2 S4 103.60(4) . 2_666 ?
O9 Nd2 S1 150.69(12) 1_455 . ?
O11 Nd2 S1 89.81(10) 2_776 . ?
O12 Nd2 S1 95.63(11) . . ?
O11 Nd2 S1 27.99(10) . . ?
O13 Nd2 S1 140.17(11) 2_666 . ?
O16 Nd2 S1 85.53(10) 2_666 . ?
O14 Nd2 S1 26.93(11) . . ?
O15 Nd2 S1 86.2(2) . . ?
O10 Nd2 S1 79.42(11) . . ?
S2 Nd2 S1 86.82(4) . . ?
S4 Nd2 S1 113.02(5) 2_666 . ?
O17 S1 O9 111.9(3) . . ?
O17 S1 O14 113.8(3) . . ?
O9 S1 O14 111.2(3) . . ?
O17 S1 O11 110.6(3) . . ?
O9 S1 O11 106.6(3) . . ?
O14 S1 O11 102.1(3) . . ?
O17 S1 Nd2 117.9(2) . . ?
O9 S1 Nd2 129.9(2) . . ?
O14 S1 Nd2 51.8(2) . . ?
O11 S1 Nd2 51.4(2) . . ?
O6 S2 O10 113.2(3) . . ?
O6 S2 O7 105.2(3) . . ?
O10 S2 O7 112.0(3) . . ?
O6 S2 O12 110.4(3) . . ?
O10 S2 O12 106.0(3) . . ?
O7 S2 O12 110.2(3) . . ?
O6 S2 Nd2 129.0(2) . . ?
O10 S2 Nd2 54.7(2) . . ?
O7 S2 Nd2 125.6(2) . . ?
O12 S2 Nd2 51.2(2) . . ?
O6 S2 Nd1 52.7(2) . . ?
O10 S2 Nd1 133.9(2) . . ?
O7 S2 Nd1 52.8(2) . . ?
O12 S2 Nd1 120.1(2) . . ?
Nd2 S2 Nd1 171.17(6) . . ?
O18 S3 O1 110.2(3) . . ?
O18 S3 O5 111.5(3) . . ?
O1 S3 O5 111.5(3) . . ?
O18 S3 O2 110.9(3) . . ?
O1 S3 O2 109.1(3) . . ?
O5 S3 O2 103.4(3) . . ?
O18 S3 Nd1 126.6(2) . . ?
O1 S3 Nd1 123.2(2) . . ?
O5 S3 Nd1 49.6(2) . . ?
O2 S3 Nd1 53.9(2) . . ?
O8 S4 O16 112.6(3) . . ?
O8 S4 O3 106.3(3) . . ?
O16 S4 O3 110.0(3) . . ?
O8 S4 O13 114.2(3) . . ?
O16 S4 O13 103.8(3) . . ?
O3 S4 O13 109.8(3) . . ?
O8 S4 Nd1 57.0(2) . . ?
O16 S4 Nd1 131.2(2) . . ?
O3 S4 Nd1 49.6(2) . . ?
O13 S4 Nd1 124.3(2) . . ?
O8 S4 Nd2 138.9(2) . 2_666 ?
O16 S4 Nd2 52.7(2) . 2_666 ?
O3 S4 Nd2 114.8(2) . 2_666 ?
O13 S4 Nd2 52.2(2) . 2_666 ?
Nd1 S4 Nd2 163.81(6) . 2_666 ?
S3 O1 Nd1 143.6(3) . 1_655 ?
S3 O2 Nd1 144.4(3) . 2_665 ?
S3 O2 Nd1 98.5(2) . . ?
Nd1 O2 Nd1 116.5(2) 2_665 . ?
S4 O3 Nd1 103.0(2) . . ?
S3 O5 Nd1 103.9(2) . . ?
S2 O6 Nd1 100.0(2) . . ?
S2 O7 Nd1 99.6(2) . . ?
S4 O8 Nd1 95.4(2) . . ?
S1 O9 Nd2 157.5(3) . 1_655 ?
S2 O10 Nd2 97.3(2) . . ?
S1 O11 Nd2 131.4(3) . 2_776 ?
S1 O11 Nd2 100.7(2) . . ?
Nd2 O11 Nd2 113.6(2) 2_776 . ?
S2 O12 Nd2 100.7(2) . . ?
S4 O13 Nd2 100.2(2) . 2_666 ?
S1 O14 Nd2 101.2(2) . . ?
S4 O16 Nd2 99.7(2) . 2_666 ?
C2 N1 C1 112.8(6) . . ?
C3 N2 C4 109.3(7) . . ?
N1 C1 C2 109.6(6) . 2_655 ?
N1 C2 C1 110.0(6) . 2_655 ?
N2 C3 C4 109.1(7) . 2_766 ?
C3 C4 N2 109.9(7) 2_766 . ?

loop_
_geom_bond_atom_site_label_1
_geom_bond_atom_site_label_2
_geom_bond_distance
_geom_bond_site_symmetry_2
_geom_bond_publ_flag
Nd1 O1 2.426(4) 1_455 ?
Nd1 O2 2.437(4) 2_665 ?
Nd1 O4 2.465(5) . ?
Nd1 O3 2.466(4) . ?
Nd1 O5 2.522(5) . ?
Nd1 O6 2.552(4) . ?
Nd1 O7 2.555(4) . ?
Nd1 O2 2.626(4) . ?
Nd1 O8 2.658(5) . ?
Nd1 S4 3.156(2) . ?
Nd1 S2 3.161(2) . ?
Nd1 S3 3.215(2) . ?
Nd2 O9 2.389(5) 1_455 ?
Nd2 O11 2.451(4) 2_776 ?
Nd2 O12 2.482(4) . ?
Nd2 O11 2.536(4) . ?
Nd2 O13 2.538(4) 2_666 ?
Nd2 O16 2.553(5) 2_666 ?
Nd2 O14 2.558(5) . ?
Nd2 O15 2.560(6) . ?
Nd2 O10 2.574(4) . ?
Nd2 S2 3.127(2) . ?
Nd2 S4 3.162(2) 2_666 ?
Nd2 S1 3.191(2) . ?
S1 O17 1.440(5) . ?
S1 O9 1.468(5) . ?
S1 O14 1.473(5) . ?
S1 O11 1.524(4) . ?
S2 O6 1.474(5) . ?
S2 O10 1.480(5) . ?
S2 O7 1.482(5) . ?
S2 O12 1.495(4) . ?
S3 O18 1.461(4) . ?
S3 O1 1.463(5) . ?
S3 O5 1.478(5) . ?
S3 O2 1.505(5) . ?
S4 O8 1.468(5) . ?
S4 O16 1.485(5) . ?
S4 O3 1.490(5) . ?
S4 O13 1.490(5) . ?
S4 Nd2 3.162(2) 2_666 ?
O1 Nd1 2.426(4) 1_655 ?
O2 Nd1 2.437(4) 2_665 ?
O9 Nd2 2.389(5) 1_655 ?
O11 Nd2 2.451(4) 2_776 ?
O13 Nd2 2.538(4) 2_666 ?
O16 Nd2 2.553(5) 2_666 ?
N1 C2 1.479(9) . ?
N1 C1 1.487(9) . ?
N2 C3 1.441(11) . ?
N2 C4 1.484(12) . ?
C1 C2 1.518(10) 2_655 ?
C2 C1 1.518(10) 2_655 ?
C3 C4 1.459(13) 2_766 ?
C4 C3 1.459(13) 2_766 ?
